data_2013294
loop_
_publ_author_name
'Domaga\/la, Ma\/lgorzata'
'Linden, Anthony'
'Olszak, Tomasz A.'
'Mlosto\'n, Grzegorz'
'Heimgartner, Heinz'

_publ_section_title
;
 1,3-Thiazolidine derivatives from regioselective [2+3]-cycloadditions
 of azomethine ylides with thioketones
;
_journal_issue 5
_journal_name_full 'Acta Crystallographica Section C'
_journal_page_first o250
_journal_page_last o253
_journal_paper_doi 10.1107/S0108270103006504
_journal_volume 59
_journal_year 2003
_chemical_formula_iupac 'C31 H25 N O4 S'
_chemical_formula_moiety 'C31 H25 N O4 S'
_chemical_formula_sum 'C31 H25 N O4 S'
_chemical_formula_weight 507.58
_chemical_melting_point 476.0(10)
_chemical_name_systematic
;
dimethyl
(4RS)-3,4-diphenyl-1,3-thiazolidine-5-spiro-9'-[9H]fluorene-2,2-dicarboxylate
;
_space_group_IT_number 2
_symmetry_cell_setting triclinic
_symmetry_space_group_name_Hall '-P 1'
_symmetry_space_group_name_H-M 'P -1'
_atom_sites_solution_hydrogens difmap
_atom_sites_solution_primary direct
_audit_creation_method SHELXL97
_cell_angle_alpha 102.530(10)
_cell_angle_beta 97.910(10)
_cell_angle_gamma 98.520(10)
_cell_formula_units_Z 2
_cell_length_a 9.8170(10)
_cell_length_b 11.233(2)
_cell_length_c 12.459(2)
_cell_measurement_reflns_used 25
_cell_measurement_temperature 293(2)
_cell_measurement_theta_max 21.25
_cell_measurement_theta_min 20.04
_cell_volume 1305.7(4)
_computing_cell_refinement 'MSC/AFC Diffractometer Control Software'
_computing_data_collection
;MSC/AFC Diffractometer Control Software (Molecular Structure Corporation,
 1989)
;
_computing_data_reduction 'TEXSAN (Molecular Structure Corporation, 1989)'
_computing_molecular_graphics 'PLATON (Spek, 2003)'
_computing_publication_material 'SHELXL97 and PLATON'
_computing_structure_refinement 'SHELXL97 (Sheldrick, 1997)'
_computing_structure_solution 'SHELXS86 (Sheldrick, 1990)'
_diffrn_ambient_temperature 293(2)
_diffrn_measured_fraction_theta_full 1.00
_diffrn_measured_fraction_theta_max 1.00
_diffrn_measurement_device_type 'Rigaku AFC-5S'
_diffrn_measurement_method \w
_diffrn_radiation_monochromator graphite
_diffrn_radiation_source 'normal-focus sealed tube'
_diffrn_radiation_type MoK\a
_diffrn_radiation_wavelength 0.71073
_diffrn_reflns_av_R_equivalents 0.0166
_diffrn_reflns_av_sigmaI/netI 0.0301
_diffrn_reflns_limit_h_max 14
_diffrn_reflns_limit_h_min -14
_diffrn_reflns_limit_k_max 17
_diffrn_reflns_limit_k_min -17
_diffrn_reflns_limit_l_max 18
_diffrn_reflns_limit_l_min -18
_diffrn_reflns_number 18942
_diffrn_reflns_theta_full 32.58
_diffrn_reflns_theta_max 32.58
_diffrn_reflns_theta_min 3.40
_diffrn_standards_decay_% <2
_diffrn_standards_interval_count 150
_diffrn_standards_number 3
_exptl_absorpt_coefficient_mu 0.161
_exptl_absorpt_correction_T_max 0.9366
_exptl_absorpt_correction_T_min 0.8971
_exptl_absorpt_correction_type analytical
_exptl_absorpt_process_details '(de Meulenaer & Tompa, 1965)'
_exptl_crystal_colour colourless
_exptl_crystal_density_diffrn 1.291
_exptl_crystal_density_meas 1.249
_exptl_crystal_density_method 'flotation in KBr and KI'
_exptl_crystal_description prism
_exptl_crystal_F_000 532
_exptl_crystal_size_max 0.8
_exptl_crystal_size_mid 0.7
_exptl_crystal_size_min 0.5
_refine_diff_density_max 0.294
_refine_diff_density_min -0.243
_refine_ls_extinction_coef 0.045(3)
_refine_ls_extinction_expression Fc^*^=kFc[1+0.001xFc^2^\l^3^/sin(2\q)]^-1/4^
_refine_ls_extinction_method SHELXL97
_refine_ls_goodness_of_fit_ref 1.058
_refine_ls_hydrogen_treatment constr
_refine_ls_matrix_type full
_refine_ls_number_parameters 337
_refine_ls_number_reflns 9471
_refine_ls_number_restraints 0
_refine_ls_restrained_S_all 1.058
_refine_ls_R_factor_all 0.0602
_refine_ls_R_factor_gt 0.0362
_refine_ls_shift/su_max 0.001
_refine_ls_shift/su_mean 0.000
_refine_ls_structure_factor_coef Fsqd
_refine_ls_weighting_details 'w = 1/[\s^2^(Fo^2^)+(0.0687P)^2^] where P = (Fo^2^+2Fc^2^)/3'
_refine_ls_weighting_scheme calc
_refine_ls_wR_factor_gt 0.1169
_refine_ls_wR_factor_ref 0.1210
_reflns_number_gt 6330
_reflns_number_total 9471
_reflns_threshold_expression I>2\s(I)
_cod_data_source_file gg1163.cif
_cod_data_source_block VII
_cod_database_code 2013294
_cod_database_fobs_code 2013294

loop_
_symmetry_equiv_pos_as_xyz
'x, y, z'
'-x, -y, -z'

loop_
_atom_site_label
_atom_site_fract_x
_atom_site_fract_y
_atom_site_fract_z
_atom_site_U_iso_or_equiv
_atom_site_adp_type
_atom_site_calc_flag
_atom_site_refinement_flags
_atom_site_occupancy
_atom_site_disorder_assembly
_atom_site_disorder_group
_atom_site_type_symbol
S1 0.47266(2) 0.15786(2) 0.27421(2) 0.04390(8) Uani d . 1 . . S
C2 0.43433(9) 0.27966(9) 0.20390(7) 0.03812(18) Uani d . 1 . . C
C21 0.43466(11) 0.22312(9) 0.08031(8) 0.0447(2) Uani d . 1 . . C
O22 0.56275(8) 0.20262(8) 0.06906(6) 0.05527(19) Uani d . 1 . . O
C23 0.58258(18) 0.14639(16) -0.04158(12) 0.0823(4) Uani d . 1 . . C
H231 0.6764 0.1309 -0.0389 0.123 Uiso calc R 1 . . H
H232 0.5671 0.2013 -0.0894 0.123 Uiso calc R 1 . . H
H233 0.5175 0.0695 -0.0703 0.123 Uiso calc R 1 . . H
O24 0.33602(9) 0.19505(9) 0.00628(7) 0.0668(2) Uani d . 1 . . O
C25 0.54619(10) 0.39882(9) 0.25092(8) 0.0429(2) Uani d . 1 . . C
O26 0.57617(10) 0.45153(7) 0.16975(7) 0.0635(2) Uani d . 1 . . O
C27 0.6732(2) 0.56893(15) 0.20392(16) 0.1058(7) Uani d . 1 . . C
H271 0.6409 0.6246 0.2608 0.159 Uiso calc R 1 . . H
H272 0.6788 0.6043 0.1408 0.159 Uiso calc R 1 . . H
H273 0.7640 0.5556 0.2328 0.159 Uiso calc R 1 . . H
O28 0.58971(8) 0.44182(8) 0.34843(7) 0.0580(2) Uani d . 1 . . O
N3 0.29697(8) 0.30504(7) 0.22731(6) 0.03793(16) Uani d . 1 . . N
C31 0.26510(10) 0.42140(9) 0.20902(9) 0.0439(2) Uani d . 1 . . C
C32 0.27735(11) 0.52530(10) 0.29679(10) 0.0521(2) Uani d . 1 . . C
H321 0.3105 0.5221 0.3695 0.062 Uiso calc R 1 . . H
C33 0.23992(14) 0.63407(12) 0.27560(13) 0.0665(3) Uani d . 1 . . C
H331 0.2463 0.7027 0.3346 0.080 Uiso calc R 1 . . H
C34 0.19394(17) 0.64059(15) 0.16895(15) 0.0824(5) Uani d . 1 . . C
H341 0.1707 0.7138 0.1552 0.099 Uiso calc R 1 . . H
C35 0.1821(2) 0.53782(18) 0.08133(15) 0.0924(5) Uani d . 1 . . C
H351 0.1519 0.5428 0.0086 0.111 Uiso calc R 1 . . H
C36 0.21478(15) 0.42719(14) 0.10103(11) 0.0677(3) Uani d . 1 . . C
H361 0.2030 0.3575 0.0421 0.081 Uiso calc R 1 . . H
C4 0.27737(9) 0.28160(8) 0.33645(7) 0.03611(17) Uani d . 1 . . C
H41 0.3463 0.3420 0.3948 0.043 Uiso calc R 1 . . H
C41 0.13248(9) 0.29317(8) 0.36124(8) 0.03849(18) Uani d . 1 . . C
C42 0.11811(11) 0.33714(10) 0.47121(9) 0.0468(2) Uani d . 1 . . C
H421 0.1969 0.3596 0.5272 0.056 Uiso calc R 1 . . H
C43 -0.01254(13) 0.34800(11) 0.49874(11) 0.0585(3) Uani d . 1 . . C
H431 -0.0210 0.3769 0.5729 0.070 Uiso calc R 1 . . H
C44 -0.12940(12) 0.31609(12) 0.41651(12) 0.0603(3) Uani d . 1 . . C
H441 -0.2169 0.3236 0.4349 0.072 Uiso calc R 1 . . H
C45 -0.11651(11) 0.27319(12) 0.30760(11) 0.0591(3) Uani d . 1 . . C
H451 -0.1957 0.2516 0.2521 0.071 Uiso calc R 1 . . H
C46 0.01367(10) 0.26157(10) 0.27909(9) 0.0490(2) Uani d . 1 . . C
H461 0.0212 0.2325 0.2047 0.059 Uiso calc R 1 . . H
C5 0.31191(9) 0.15025(8) 0.33236(7) 0.03803(18) Uani d . 1 . . C
C51 0.33326(10) 0.12451(9) 0.44774(8) 0.04175(19) Uani d . 1 . . C
C52 0.43511(12) 0.18285(12) 0.53906(9) 0.0553(3) Uani d . 1 . . C
H521 0.5058 0.2459 0.5350 0.066 Uiso calc R 1 . . H
C53 0.42914(15) 0.14456(14) 0.63821(10) 0.0660(3) Uani d . 1 . . C
H531 0.4980 0.1815 0.7006 0.079 Uiso calc R 1 . . H
C54 0.32346(15) 0.05361(13) 0.64464(10) 0.0648(3) Uani d . 1 . . C
H541 0.3201 0.0315 0.7121 0.078 Uiso calc R 1 . . H
C55 0.22128(13) -0.00618(11) 0.55273(10) 0.0576(3) Uani d . 1 . . C
H551 0.1502 -0.0683 0.5577 0.069 Uiso calc R 1 . . H
C56 0.22739(11) 0.02863(9) 0.45315(8) 0.0444(2) Uani d . 1 . . C
C57 0.13980(10) -0.01955(9) 0.34247(9) 0.0437(2) Uani d . 1 . . C
C58 0.02203(12) -0.11279(10) 0.30486(11) 0.0559(3) Uani d . 1 . . C
H581 -0.0144 -0.1555 0.3537 0.067 Uiso calc R 1 . . H
C59 -0.03979(12) -0.14080(11) 0.19411(11) 0.0601(3) Uani d . 1 . . C
H591 -0.1207 -0.2008 0.1687 0.072 Uiso calc R 1 . . H
C60 0.01684(12) -0.08088(11) 0.12014(10) 0.0571(3) Uani d . 1 . . C
H601 -0.0241 -0.1035 0.0450 0.069 Uiso calc R 1 . . H
C61 0.13470(11) 0.01311(10) 0.15679(9) 0.0477(2) Uani d . 1 . . C
H611 0.1728 0.0533 0.1070 0.057 Uiso calc R 1 . . H
C62 0.19344(10) 0.04506(8) 0.26857(8) 0.04010(19) Uani d . 1 . . C

loop_
_atom_site_aniso_label
_atom_site_aniso_U_11
_atom_site_aniso_U_22
_atom_site_aniso_U_33
_atom_site_aniso_U_12
_atom_site_aniso_U_13
_atom_site_aniso_U_23
S1 0.03917(12) 0.04737(14) 0.05093(14) 0.01507(9) 0.01164(9) 0.01707(10)
C2 0.0356(4) 0.0407(4) 0.0386(4) 0.0073(3) 0.0087(3) 0.0092(3)
C21 0.0479(5) 0.0439(5) 0.0419(5) 0.0062(4) 0.0113(4) 0.0088(4)
O22 0.0544(4) 0.0618(5) 0.0504(4) 0.0144(4) 0.0214(3) 0.0050(3)
C23 0.1013(11) 0.0899(10) 0.0622(8) 0.0268(9) 0.0455(8) 0.0066(7)
O24 0.0627(5) 0.0847(6) 0.0433(4) 0.0098(4) 0.0007(4) 0.0028(4)
C25 0.0364(4) 0.0439(5) 0.0485(5) 0.0078(4) 0.0120(4) 0.0082(4)
O26 0.0785(6) 0.0480(4) 0.0615(5) -0.0063(4) 0.0252(4) 0.0119(4)
C27 0.1428(16) 0.0568(8) 0.1052(13) -0.0311(9) 0.0529(12) 0.0070(8)
O28 0.0505(4) 0.0599(5) 0.0528(4) 0.0002(3) 0.0004(3) 0.0029(4)
N3 0.0355(3) 0.0421(4) 0.0404(4) 0.0107(3) 0.0095(3) 0.0146(3)
C31 0.0388(4) 0.0480(5) 0.0538(5) 0.0137(4) 0.0143(4) 0.0237(4)
C32 0.0502(5) 0.0447(5) 0.0669(7) 0.0122(4) 0.0158(5) 0.0196(5)
C33 0.0649(7) 0.0506(6) 0.1009(10) 0.0222(5) 0.0368(7) 0.0323(6)
C34 0.0895(10) 0.0796(9) 0.1174(13) 0.0507(8) 0.0524(9) 0.0623(10)
C35 0.1108(13) 0.1153(13) 0.0874(11) 0.0623(11) 0.0307(9) 0.0653(11)
C36 0.0813(9) 0.0794(8) 0.0571(7) 0.0365(7) 0.0145(6) 0.0314(6)
C4 0.0341(4) 0.0374(4) 0.0370(4) 0.0062(3) 0.0064(3) 0.0097(3)
C41 0.0369(4) 0.0362(4) 0.0454(5) 0.0075(3) 0.0110(3) 0.0133(4)
C42 0.0476(5) 0.0469(5) 0.0485(5) 0.0094(4) 0.0143(4) 0.0127(4)
C43 0.0627(7) 0.0582(6) 0.0656(7) 0.0181(5) 0.0337(6) 0.0198(5)
C44 0.0444(6) 0.0604(7) 0.0877(9) 0.0167(5) 0.0289(6) 0.0271(6)
C45 0.0379(5) 0.0635(7) 0.0784(8) 0.0107(5) 0.0075(5) 0.0232(6)
C46 0.0400(5) 0.0551(6) 0.0520(5) 0.0103(4) 0.0062(4) 0.0133(5)
C5 0.0370(4) 0.0397(4) 0.0390(4) 0.0084(3) 0.0065(3) 0.0123(3)
C51 0.0445(5) 0.0443(5) 0.0405(4) 0.0139(4) 0.0077(4) 0.0146(4)
C52 0.0554(6) 0.0646(7) 0.0454(5) 0.0095(5) 0.0008(5) 0.0182(5)
C53 0.0718(8) 0.0851(9) 0.0434(6) 0.0231(7) 0.0002(5) 0.0209(6)
C54 0.0833(9) 0.0776(8) 0.0500(6) 0.0329(7) 0.0190(6) 0.0337(6)
C55 0.0710(7) 0.0568(6) 0.0586(6) 0.0212(5) 0.0225(6) 0.0296(5)
C56 0.0506(5) 0.0424(5) 0.0471(5) 0.0166(4) 0.0135(4) 0.0170(4)
C57 0.0458(5) 0.0371(4) 0.0514(5) 0.0113(4) 0.0115(4) 0.0134(4)
C58 0.0537(6) 0.0437(5) 0.0736(7) 0.0051(4) 0.0184(5) 0.0196(5)
C59 0.0497(6) 0.0456(6) 0.0772(8) -0.0020(4) 0.0021(5) 0.0117(5)
C60 0.0552(6) 0.0475(6) 0.0599(6) 0.0043(5) -0.0048(5) 0.0072(5)
C61 0.0483(5) 0.0452(5) 0.0472(5) 0.0059(4) 0.0028(4) 0.0114(4)
C62 0.0393(4) 0.0370(4) 0.0449(5) 0.0084(3) 0.0069(4) 0.0112(4)

loop_
_atom_type_symbol
_atom_type_description
_atom_type_scat_dispersion_real
_atom_type_scat_dispersion_imag
_atom_type_scat_source
C C 0.0033 0.0016 'International Tables Vol C Tables 4.2.6.8 and 6.1.1.4'
H H 0.0000 0.0000 'International Tables Vol C Tables 4.2.6.8 and 6.1.1.4'
N N 0.0061 0.0033 'International Tables Vol C Tables 4.2.6.8 and 6.1.1.4'
O O 0.0106 0.0060 'International Tables Vol C Tables 4.2.6.8 and 6.1.1.4'
S S 0.1246 0.1234 'International Tables Vol C Tables 4.2.6.8 and 6.1.1.4'

loop_
_geom_angle_atom_site_label_1
_geom_angle_atom_site_label_2
_geom_angle_atom_site_label_3
_geom_angle
_geom_angle_publ_flag
C5 S1 C2 93.89(4) yes
N3 C2 C21 113.81(7) no
N3 C2 C25 109.60(7) no
C21 C2 C25 111.95(7) no
N3 C2 S1 106.14(6) yes
C21 C2 S1 104.40(6) no
C25 C2 S1 110.67(6) no
O24 C21 O22 124.68(10) no
O24 C21 C2 126.50(9) no
O22 C21 C2 108.70(8) no
C21 O22 C23 116.73(10) no
O22 C23 H231 109.5 no
O22 C23 H232 109.5 no
H231 C23 H232 109.5 no
O22 C23 H233 109.5 no
H231 C23 H233 109.5 no
H232 C23 H233 109.5 no
O28 C25 O26 125.31(10) no
O28 C25 C2 123.90(9) no
O26 C25 C2 110.50(8) no
C25 O26 C27 115.97(10) no
O26 C27 H271 109.5 no
O26 C27 H272 109.5 no
H271 C27 H272 109.5 no
O26 C27 H273 109.5 no
H271 C27 H273 109.5 no
H272 C27 H273 109.5 no
C31 N3 C4 115.46(7) no
C31 N3 C2 115.12(7) no
C4 N3 C2 109.65(7) yes
C36 C31 C32 119.41(10) no
C36 C31 N3 118.49(10) no
C32 C31 N3 122.03(9) no
C31 C32 C33 120.01(12) no
C31 C32 H321 120.0 no
C33 C32 H321 120.0 no
C34 C33 C32 120.48(14) no
C34 C33 H331 119.8 no
C32 C33 H331 119.8 no
C33 C34 C35 119.78(12) no
C33 C34 H341 120.1 no
C35 C34 H341 120.1 no
C34 C35 C36 120.64(14) no
C34 C35 H351 119.7 no
C36 C35 H351 119.7 no
C31 C36 C35 119.62(14) no
C31 C36 H361 120.2 no
C35 C36 H361 120.2 no
N3 C4 C41 112.73(7) no
N3 C4 C5 105.01(7) yes
C41 C4 C5 113.31(7) no
N3 C4 H41 108.5 no
C41 C4 H41 108.5 no
C5 C4 H41 108.5 no
C46 C41 C42 118.58(9) no
C46 C41 C4 123.05(9) no
C42 C41 C4 118.37(8) no
C41 C42 C43 120.73(10) no
C41 C42 H421 119.6 no
C43 C42 H421 119.6 no
C44 C43 C42 120.07(11) no
C44 C43 H431 120.0 no
C42 C43 H431 120.0 no
C45 C44 C43 119.77(10) no
C45 C44 H441 120.1 no
C43 C44 H441 120.1 no
C44 C45 C46 120.67(11) no
C44 C45 H451 119.7 no
C46 C45 H451 119.7 no
C41 C46 C45 120.18(11) no
C41 C46 H461 119.9 no
C45 C46 H461 119.9 no
C51 C5 C62 102.15(7) no
C51 C5 C4 111.78(7) no
C62 C5 C4 113.87(7) no
C51 C5 S1 111.91(6) no
C62 C5 S1 115.28(6) no
C4 C5 S1 102.24(6) yes
C52 C51 C56 121.18(9) no
C52 C51 C5 128.95(9) no
C56 C51 C5 109.85(8) no
C51 C52 C53 118.02(12) no
C51 C52 H521 121.0 no
C53 C52 H521 121.0 no
C54 C53 C52 120.89(12) no
C54 C53 H531 119.6 no
C52 C53 H531 119.6 no
C53 C54 C55 121.33(11) no
C53 C54 H541 119.3 no
C55 C54 H541 119.3 no
C54 C55 C56 118.52(12) no
C54 C55 H551 120.7 no
C56 C55 H551 120.7 no
C55 C56 C51 120.01(10) no
C55 C56 C57 131.24(10) no
C51 C56 C57 108.74(8) no
C58 C57 C62 120.20(10) no
C58 C57 C56 131.07(10) no
C62 C57 C56 108.73(9) no
C59 C58 C57 118.92(11) no
C59 C58 H581 120.5 no
C57 C58 H581 120.5 no
C58 C59 C60 120.85(10) no
C58 C59 H591 119.6 no
C60 C59 H591 119.6 no
C59 C60 C61 120.80(11) no
C59 C60 H601 119.6 no
C61 C60 H601 119.6 no
C62 C61 C60 118.50(10) no
C62 C61 H611 120.8 no
C60 C61 H611 120.8 no
C61 C62 C57 120.61(9) no
C61 C62 C5 129.51(9) no
C57 C62 C5 109.81(8) no

loop_
_geom_bond_atom_site_label_1
_geom_bond_atom_site_label_2
_geom_bond_site_symmetry_2
_geom_bond_distance
_geom_bond_publ_flag
S1 C2 . 1.8338(10) yes
S1 C5 . 1.8232(9) yes
C2 N3 . 1.4734(11) yes
C2 C21 . 1.5336(13) no
C2 C25 . 1.5453(13) no
C21 O24 . 1.1938(13) no
C21 O22 . 1.3321(12) no
O22 C23 . 1.4385(14) no
C23 H231 . 0.9600 no
C23 H232 . 0.9600 no
C23 H233 . 0.9600 no
C25 O28 . 1.1972(12) no
C25 O26 . 1.3229(13) no
O26 C27 . 1.4492(16) no
C27 H271 . 0.9600 no
C27 H272 . 0.9600 no
C27 H273 . 0.9600 no
N3 C31 . 1.4454(12) no
N3 C4 . 1.4722(11) yes
C31 C36 . 1.3868(16) no
C31 C32 . 1.3931(16) no
C32 C33 . 1.3942(15) no
C32 H321 . 0.9300 no
C33 C34 . 1.364(2) no
C33 H331 . 0.9300 no
C34 C35 . 1.384(3) no
C34 H341 . 0.9300 no
C35 C36 . 1.392(2) no
C35 H351 . 0.9300 no
C36 H361 . 0.9300 no
C4 C41 . 1.5145(12) no
C4 C5 . 1.5540(13) yes
C4 H41 . 0.9800 no
C41 C46 . 1.3875(13) no
C41 C42 . 1.3860(14) no
C42 C43 . 1.3882(15) no
C42 H421 . 0.9300 no
C43 C44 . 1.3746(19) no
C43 H431 . 0.9300 no
C44 C45 . 1.3679(19) no
C44 H441 . 0.9300 no
C45 C46 . 1.3895(15) no
C45 H451 . 0.9300 no
C46 H461 . 0.9300 no
C5 C51 . 1.5196(13) no
C5 C62 . 1.5203(13) no
C51 C52 . 1.3759(14) no
C51 C56 . 1.4013(14) no
C52 C53 . 1.3991(16) no
C52 H521 . 0.9300 no
C53 C54 . 1.368(2) no
C53 H531 . 0.9300 no
C54 C55 . 1.3853(18) no
C54 H541 . 0.9300 no
C55 C56 . 1.3856(14) no
C55 H551 . 0.9300 no
C56 C57 . 1.4649(14) no
C57 C58 . 1.3901(15) no
C57 C62 . 1.4006(14) no
C58 C59 . 1.3769(17) no
C58 H581 . 0.9300 no
C59 C60 . 1.3823(18) no
C59 H591 . 0.9300 no
C60 C61 . 1.3948(15) no
C60 H601 . 0.9300 no
C61 C62 . 1.3790(14) no
C61 H611 . 0.9300 no

loop_
_geom_torsion_atom_site_label_1
_geom_torsion_atom_site_label_2
_geom_torsion_atom_site_label_3
_geom_torsion_atom_site_label_4
_geom_torsion
_geom_torsion_publ_flag
C5 S1 C2 N3 -1.44(6) no
C5 S1 C2 C21 -121.98(6) no
C5 S1 C2 C25 117.40(6) no
N3 C2 C21 O24 -3.04(15) no
C25 C2 C21 O24 -128.00(11) no
S1 C2 C21 O24 112.24(11) no
N3 C2 C21 O22 -179.19(8) no
C25 C2 C21 O22 55.85(10) no
S1 C2 C21 O22 -63.91(9) no
O24 C21 O22 C23 2.21(17) no
C2 C21 O22 C23 178.45(10) no
N3 C2 C25 O28 71.96(12) no
C21 C2 C25 O28 -160.77(10) no
S1 C2 C25 O28 -44.76(12) no
N3 C2 C25 O26 -102.18(9) no
C21 C2 C25 O26 25.08(11) no
S1 C2 C25 O26 141.10(7) no
O28 C25 O26 C27 1.98(18) no
C2 C25 O26 C27 176.03(13) no
C21 C2 N3 C31 -83.48(10) no
C25 C2 N3 C31 42.73(10) no
S1 C2 N3 C31 162.27(7) no
C21 C2 N3 C4 144.33(8) no
C25 C2 N3 C4 -89.46(9) no
S1 C2 N3 C4 30.08(8) no
C4 N3 C31 C36 -149.05(10) no
C2 N3 C31 C36 81.56(12) yes
C4 N3 C31 C32 27.96(12) no
C2 N3 C31 C32 -101.43(10) no
C36 C31 C32 C33 -0.36(16) no
N3 C31 C32 C33 -177.34(9) no
C31 C32 C33 C34 -1.38(18) no
C32 C33 C34 C35 1.1(2) no
C33 C34 C35 C36 0.9(3) no
C32 C31 C36 C35 2.31(19) no
N3 C31 C36 C35 179.40(13) no
C34 C35 C36 C31 -2.6(2) no
C31 N3 C4 C41 53.79(10) no
C2 N3 C4 C41 -174.21(7) no
C31 N3 C4 C5 177.60(7) no
C2 N3 C4 C5 -50.39(9) no
N3 C4 C41 C46 33.13(12) no
C5 C4 C41 C46 -85.97(11) no
N3 C4 C41 C42 -147.02(9) no
C5 C4 C41 C42 93.88(10) no
C46 C41 C42 C43 0.72(15) no
C4 C41 C42 C43 -179.14(9) no
C41 C42 C43 C44 -0.59(17) no
C42 C43 C44 C45 0.25(18) no
C43 C44 C45 C46 -0.05(19) no
C42 C41 C46 C45 -0.52(15) no
C4 C41 C46 C45 179.34(9) no
C44 C45 C46 C41 0.19(17) no
N3 C4 C5 C51 165.36(7) no
C41 C4 C5 C51 -71.19(10) no
N3 C4 C5 C62 -79.51(9) no
C41 C4 C5 C62 43.93(10) no
N3 C4 C5 S1 45.50(7) no
C41 C4 C5 S1 168.95(6) no
C2 S1 C5 C51 -144.65(7) no
C2 S1 C5 C62 99.20(7) no
C2 S1 C5 C4 -24.88(6) no
C62 C5 C51 C52 173.74(10) no
C4 C5 C51 C52 -64.14(13) no
S1 C5 C51 C52 49.86(13) no
C62 C5 C51 C56 -7.75(10) no
C4 C5 C51 C56 114.37(9) no
S1 C5 C51 C56 -131.63(7) no
C56 C51 C52 C53 -0.69(16) no
C5 C51 C52 C53 177.68(10) no
C51 C52 C53 C54 -1.33(19) no
C52 C53 C54 C55 1.9(2) no
C53 C54 C55 C56 -0.43(19) no
C54 C55 C56 C51 -1.57(16) no
C54 C55 C56 C57 177.23(11) no
C52 C51 C56 C55 2.16(15) no
C5 C51 C56 C55 -176.49(9) no
C52 C51 C56 C57 -176.89(9) no
C5 C51 C56 C57 4.46(11) no
C55 C56 C57 C58 1.82(19) no
C51 C56 C57 C58 -179.27(10) no
C55 C56 C57 C62 -177.77(10) no
C51 C56 C57 C62 1.14(11) no
C62 C57 C58 C59 0.48(16) no
C56 C57 C58 C59 -179.07(11) no
C57 C58 C59 C60 2.45(18) no
C58 C59 C60 C61 -2.70(19) no
C59 C60 C61 C62 -0.07(17) no
C60 C61 C62 C57 3.00(15) no
C60 C61 C62 C5 -173.75(10) no
C58 C57 C62 C61 -3.25(14) no
C56 C57 C62 C61 176.40(9) no
C58 C57 C62 C5 174.09(9) no
C56 C57 C62 C5 -6.27(10) no
C51 C5 C62 C61 -174.52(10) no
C4 C5 C62 C61 64.80(13) no
S1 C5 C62 C61 -52.93(12) no
C51 C5 C62 C57 8.45(9) no
C4 C5 C62 C57 -112.23(9) no
S1 C5 C62 C57 130.04(7) no
